data_7049314
loop_
_publ_author_name
'Ho, Peter C.'
'Bui, Robert'
'Cevallos, Alberto'
'Sequeira, Shanel'
'Britten, James F.'
'Vargas-Baca, Ignacio'

_publ_section_title
;
 Macrocyclic complexes of Pt(ii) and Rh(iii) with iso-tellurazole
 N-oxides.
;
_journal_issue 15
_journal_name_full 'Dalton transactions (Cambridge, England : 2003)'
_journal_page_first 4879
_journal_page_last 4886
_journal_paper_doi 10.1039/c9dt00500e
_journal_volume 48
_journal_year 2019
_chemical_formula_moiety 'C10 H9 Cl0.5 N O Rh0.25 Te, B0.25 F'
_chemical_formula_sum 'C10 H9 B0.25 Cl0.5 F N O Rh0.25 Te'
_chemical_formula_weight 351.94
_space_group_crystal_system tetragonal
_space_group_IT_number 82
_space_group_name_Hall 'I -4'
_space_group_name_H-M_alt 'I -4'
_symmetry_space_group_name_Hall 'I -4'
_symmetry_space_group_name_H-M 'I -4'
_atom_sites_solution_hydrogens geom
_atom_sites_solution_primary dual
_audit_creation_date 2019-01-19
_audit_creation_method
;
Olex2 1.2
(compiled 2018.05.29 svn.r3508 for OlexSys, GUI svn.r5506)
;
_audit_update_record
;
2019-01-19 deposited with the CCDC.    2019-03-11 downloaded from the CCDC.
;
_cell_angle_alpha 90
_cell_angle_beta 90
_cell_angle_gamma 90
_cell_formula_units_Z 8
_cell_length_a 11.2755(11)
_cell_length_b 11.2755(11)
_cell_length_c 24.219(3)
_cell_measurement_reflns_used 8643
_cell_measurement_temperature 100
_cell_measurement_theta_max 26.126
_cell_measurement_theta_min 2.554
_cell_volume 3079.1(6)
_computing_cell_refinement 'SAINT v8.34A (Bruker, 2013)'
_computing_data_reduction 'SAINT v8.34A (Bruker, 2013)'
_computing_molecular_graphics 'Olex2 (Dolomanov et al., 2009)'
_computing_publication_material 'Olex2 (Dolomanov et al., 2009)'
_computing_structure_refinement 'ShelXL (Sheldrick, 2015)'
_computing_structure_solution 'XT (Sheldrick, 2015)'
_diffrn_ambient_temperature 100
_diffrn_measured_fraction_theta_full 0.999
_diffrn_measured_fraction_theta_max 0.996
_diffrn_measurement_device_type 'Bruker APEX-II CCD'
_diffrn_measurement_method '\f and \w scans'
_diffrn_radiation_type MoK\a
_diffrn_radiation_wavelength 0.71073
_diffrn_reflns_av_R_equivalents 0.0886
_diffrn_reflns_av_unetI/netI 0.0416
_diffrn_reflns_Laue_measured_fraction_full 0.999
_diffrn_reflns_Laue_measured_fraction_max 0.996
_diffrn_reflns_limit_h_max 14
_diffrn_reflns_limit_h_min -14
_diffrn_reflns_limit_k_max 14
_diffrn_reflns_limit_k_min -14
_diffrn_reflns_limit_l_max 30
_diffrn_reflns_limit_l_min -30
_diffrn_reflns_number 28399
_diffrn_reflns_point_group_measured_fraction_full 0.999
_diffrn_reflns_point_group_measured_fraction_max 0.996
_diffrn_reflns_theta_full 25.242
_diffrn_reflns_theta_max 26.446
_diffrn_reflns_theta_min 1.682
_diffrn_standards_number 0
_exptl_absorpt_coefficient_mu 2.266
_exptl_absorpt_correction_T_max 0.7454
_exptl_absorpt_correction_T_min 0.5646
_exptl_absorpt_correction_type multi-scan
_exptl_absorpt_process_details
'SADABS-2014/4 (Bruker,2014/4) was used for absorption correction. wR2(int) was 0.0948 before and 0.0656 after correction. The Ratio of minimum to maximum transmission is 0.7574. The \l/2 correction factor is 0.00150.'
_exptl_crystal_colour brown
_exptl_crystal_colour_primary brown
_exptl_crystal_density_diffrn 1.518
_exptl_crystal_description block
_exptl_crystal_F_000 1328
_exptl_crystal_size_max 0.4
_exptl_crystal_size_mid 0.4
_exptl_crystal_size_min 0.05
_refine_diff_density_max 3.025
_refine_diff_density_min -1.256
_refine_diff_density_rms 0.155
_refine_ls_abs_structure_details
;
 Refined as an inversion twin.
;
_refine_ls_abs_structure_Flack 0.10(6)
_refine_ls_extinction_method none
_refine_ls_goodness_of_fit_ref 1.036
_refine_ls_hydrogen_treatment constr
_refine_ls_matrix_type full
_refine_ls_number_parameters 138
_refine_ls_number_reflns 3161
_refine_ls_number_restraints 141
_refine_ls_restrained_S_all 1.021
_refine_ls_R_factor_all 0.0503
_refine_ls_R_factor_gt 0.0411
_refine_ls_shift/su_max 0.001
_refine_ls_shift/su_mean 0.000
_refine_ls_structure_factor_coef Fsqd
_refine_ls_weighting_details 'w=1/[\s^2^(Fo^2^)+(0.0570P)^2^+23.9166P] where P=(Fo^2^+2Fc^2^)/3'
_refine_ls_weighting_scheme calc
_refine_ls_wR_factor_gt 0.0990
_refine_ls_wR_factor_ref 0.1047
_reflns_Friedel_coverage 0.944
_reflns_Friedel_fraction_full 0.999
_reflns_Friedel_fraction_max 0.996
_reflns_number_gt 2810
_reflns_number_total 3161
_reflns_threshold_expression 'I > 2\s(I)'
_cod_data_source_file c9dt00500e1.cif
_cod_data_source_block ph8109_0m_a
_cod_depositor_comments 'Adding full bibliography for 7049313--7049315.cif.'
_cod_original_cell_volume 3079.1(7)
_cod_original_formula_sum 'C10 H9 B0.25 Cl0.50 F N O Rh0.25 Te'
_cod_database_code 7049314
_shelx_shelxl_version_number 2014/7
_shelx_space_group_comment
;
The symmetry employed for this shelxl refinement is uniquely defined
by the following loop, which should always be used as a source of
symmetry information in preference to the above space-group names.
They are only intended as comments.
;
_shelx_estimated_absorpt_t_max 0.895
_shelx_estimated_absorpt_t_min 0.464
_olex2_refinement_description
;
1. Twinned data refinement
 Scales: 0.90(6)
 0.10(6)
2. Fixed Uiso
 At 1.2 times of:
  All C(H) groups
 At 1.5 times of:
  All C(H,H,H) groups
3. Uiso/Uaniso restraints and constraints
Uanis(C005) \\sim Ueq, Uanis(B00H) \\sim Ueq, Uanis(C00F) \\sim Ueq,
Uanis(C007) \\sim Ueq: with sigma of 0.005 and sigma for terminal atoms of 0.001
4. Rigid body (RIGU) restrains
 All non-hydrogen atoms
 with sigma for 1-2 distances of 0.004 and sigma for 1-3 distances of 0.004
5.a Aromatic/amide H refined with riding coordinates:
 C005(H005), C007(H007), C00A(H00A), C00D(H00D), C00F(H00F), C00G(H00G)
5.b Idealised Me refined as rotating group:
 C00E(H00B,H00C,H00E)
;
_olex2_submission_special_instructions 'No special instructions were received'

loop_
_space_group_symop_operation_xyz
'x, y, z'
'-x, -y, z'
'y, -x, -z'
'-y, x, -z'
'x+1/2, y+1/2, z+1/2'
'-x+1/2, -y+1/2, z+1/2'
'y+1/2, -x+1/2, -z+1/2'
'-y+1/2, x+1/2, -z+1/2'

loop_
_atom_site_label
_atom_site_type_symbol
_atom_site_fract_x
_atom_site_fract_y
_atom_site_fract_z
_atom_site_U_iso_or_equiv
_atom_site_adp_type
_atom_site_occupancy
_atom_site_site_symmetry_order
_atom_site_calc_flag
_atom_site_refinement_flags_posn
_atom_site_refinement_flags_adp
_atom_site_refinement_flags_occupancy
Te01 Te 0.46847(5) 0.77053(5) 0.24147(3) 0.01906(19) Uani 1 1 d . U .
Rh02 Rh 0.5000 1.0000 0.2500 0.0152(3) Uani 1 4 d S TU P
Cl00 Cl 0.5000 1.0000 0.34805(16) 0.0232(7) Uani 1 2 d S TU P
O004 O 0.2400(6) 0.8682(6) 0.3039(3) 0.0237(16) Uani 1 1 d . U .
C005 C 0.6762(8) 0.5266(8) 0.2635(4) 0.0151(19) Uani 1 1 d . U .
H005 H 0.6260 0.5238 0.2331 0.018 Uiso 1 1 calc R . .
C006 C 0.5415(9) 0.6750(9) 0.3097(5) 0.022(2) Uani 1 1 d . U .
C007 C 0.4683(10) 0.6769(9) 0.3533(5) 0.022(2) Uani 1 1 d . U .
H007 H 0.4880 0.6322 0.3843 0.026 Uiso 1 1 calc R . .
N008 N 0.3337(7) 0.7951(7) 0.3084(4) 0.0205(17) Uani 1 1 d . U .
C009 C 0.6512(9) 0.6056(9) 0.3081(4) 0.020(2) Uani 1 1 d . U .
C00A C 0.8499(10) 0.4571(10) 0.3124(5) 0.029(2) Uani 1 1 d . U .
H00A H 0.9160 0.4079 0.3145 0.035 Uiso 1 1 calc R . .
F00B F 0.5947(10) 0.5232(11) 0.4675(5) 0.088(4) Uani 1 1 d . U .
C00C C 0.3571(10) 0.7477(9) 0.3542(5) 0.025(2) Uani 1 1 d . U .
C00D C 0.7302(10) 0.6065(11) 0.3538(5) 0.027(2) Uani 1 1 d . U .
H00D H 0.7158 0.6583 0.3829 0.032 Uiso 1 1 calc R . .
C00E C 0.2823(10) 0.7625(12) 0.4054(5) 0.034(3) Uani 1 1 d . U .
H00B H 0.2719 0.6869 0.4229 0.052 Uiso 1 1 calc GR . .
H00C H 0.2062 0.7942 0.3953 0.052 Uiso 1 1 calc GR . .
H00E H 0.3211 0.8160 0.4304 0.052 Uiso 1 1 calc GR . .
C00F C 0.7785(9) 0.4515(9) 0.2658(5) 0.021(2) Uani 1 1 d . U .
H00F H 0.7965 0.4005 0.2368 0.025 Uiso 1 1 calc R . .
C00G C 0.8261(12) 0.5339(13) 0.3562(6) 0.041(3) Uani 1 1 d . U .
H00G H 0.8757 0.5353 0.3869 0.049 Uiso 1 1 calc R . .
B00H B 0.5000 0.5000 0.5000 0.052(6) Uani 1 4 d S TU P

loop_
_atom_site_aniso_label
_atom_site_aniso_U_11
_atom_site_aniso_U_22
_atom_site_aniso_U_33
_atom_site_aniso_U_23
_atom_site_aniso_U_13
_atom_site_aniso_U_12
Te01 0.0176(3) 0.0152(3) 0.0244(4) 0.0007(3) 0.0005(3) -0.0014(2)
Rh02 0.0126(4) 0.0126(4) 0.0205(9) 0.000 0.000 0.000
Cl00 0.0191(19) 0.024(2) 0.027(2) 0.000 0.000 -0.0014(17)
O004 0.022(3) 0.019(3) 0.030(4) 0.005(3) -0.001(3) 0.003(3)
C005 0.016(3) 0.021(3) 0.008(4) 0.003(3) 0.006(3) 0.000(3)
C006 0.024(4) 0.018(4) 0.025(5) 0.002(4) 0.002(3) -0.002(3)
C007 0.027(4) 0.020(4) 0.018(4) 0.007(3) 0.002(3) -0.002(3)
N008 0.021(4) 0.017(4) 0.023(4) -0.004(3) 0.003(3) 0.000(3)
C009 0.021(4) 0.024(5) 0.016(5) 0.004(3) 0.003(3) 0.002(3)
C00A 0.022(5) 0.027(5) 0.040(6) 0.000(4) 0.000(4) 0.004(4)
F00B 0.082(7) 0.082(7) 0.101(9) 0.032(7) 0.037(6) 0.022(6)
C00C 0.021(4) 0.020(5) 0.033(5) 0.004(4) 0.005(4) -0.006(4)
C00D 0.024(5) 0.044(6) 0.012(5) 0.000(4) -0.002(4) 0.009(4)
C00E 0.025(5) 0.047(7) 0.031(6) 0.009(5) 0.006(4) 0.008(5)
C00F 0.020(4) 0.023(4) 0.019(4) 0.008(3) 0.006(3) -0.004(3)
C00G 0.036(6) 0.049(7) 0.039(6) 0.002(5) -0.007(5) 0.019(5)
B00H 0.053(6) 0.053(6) 0.049(8) 0.000 0.000 0.000

loop_
_atom_type_symbol
_atom_type_description
_atom_type_scat_dispersion_real
_atom_type_scat_dispersion_imag
_atom_type_scat_source
C C 0.0033 0.0016 'International Tables Vol C Tables 4.2.6.8 and 6.1.1.4'
H H 0.0000 0.0000 'International Tables Vol C Tables 4.2.6.8 and 6.1.1.4'
B B 0.0013 0.0007 'International Tables Vol C Tables 4.2.6.8 and 6.1.1.4'
Cl Cl 0.1484 0.1585 'International Tables Vol C Tables 4.2.6.8 and 6.1.1.4'
F F 0.0171 0.0103 'International Tables Vol C Tables 4.2.6.8 and 6.1.1.4'
N N 0.0061 0.0033 'International Tables Vol C Tables 4.2.6.8 and 6.1.1.4'
O O 0.0106 0.0060 'International Tables Vol C Tables 4.2.6.8 and 6.1.1.4'
Rh Rh -1.1178 0.9187 'International Tables Vol C Tables 4.2.6.8 and 6.1.1.4'
Te Te -0.5308 1.6751 'International Tables Vol C Tables 4.2.6.8 and 6.1.1.4'

loop_
_geom_angle_atom_site_label_1
_geom_angle_atom_site_label_2
_geom_angle_atom_site_label_3
_geom_angle
_geom_angle_site_symmetry_1
_geom_angle_site_symmetry_3
O004 Te01 Rh02 94.68(18) 8_655 .
O004 Te01 N008 164.0(3) 8_655 .
C006 Te01 Rh02 112.6(3) . .
C006 Te01 O004 89.1(4) . 8_655
C006 Te01 N008 76.4(4) . .
N008 Te01 Rh02 85.0(2) . .
Te01 Rh02 Te01 170.96(3) 2_675 .
Te01 Rh02 Te01 90.357(2) 7_465 .
Te01 Rh02 Te01 90.356(2) 2_675 8_655
Te01 Rh02 Te01 90.355(2) 8_655 .
Te01 Rh02 Te01 90.356(3) 2_675 7_465
Te01 Rh02 Te01 170.96(3) 8_655 7_465
Cl00 Rh02 Te01 94.521(15) 7_465 7_465
Cl00 Rh02 Te01 85.479(15) . 7_465
Cl00 Rh02 Te01 85.479(15) 7_465 .
Cl00 Rh02 Te01 85.479(15) 7_465 2_675
Cl00 Rh02 Te01 94.521(15) 7_465 8_655
Cl00 Rh02 Te01 85.479(15) . 8_655
Cl00 Rh02 Te01 94.521(15) . 2_675
Cl00 Rh02 Te01 94.522(15) . .
Cl00 Rh02 Cl00 180.0 . 7_465
N008 O004 Te01 115.9(6) . 7_465
C009 C005 H005 120.0 . .
C009 C005 C00F 119.9(10) . .
C00F C005 H005 120.0 . .
C007 C006 Te01 111.4(8) . .
C007 C006 C009 123.3(10) . .
C009 C006 Te01 125.1(8) . .
C006 C007 H007 118.7 . .
C006 C007 C00C 122.6(11) . .
C00C C007 H007 118.7 . .
O004 N008 Te01 123.4(6) . .
C00C N008 Te01 116.3(7) . .
C00C N008 O004 119.7(9) . .
C005 C009 C006 121.3(10) . .
C00D C009 C005 118.0(9) . .
C00D C009 C006 120.3(10) . .
C00F C00A H00A 118.8 . .
C00F C00A C00G 122.3(11) . .
C00G C00A H00A 118.8 . .
C007 C00C C00E 122.9(11) . .
N008 C00C C007 113.1(11) . .
N008 C00C C00E 124.0(10) . .
C009 C00D H00D 119.0 . .
C00G C00D C009 121.9(12) . .
C00G C00D H00D 119.0 . .
C00C C00E H00B 109.5 . .
C00C C00E H00C 109.5 . .
C00C C00E H00E 109.5 . .
H00B C00E H00C 109.5 . .
H00B C00E H00E 109.5 . .
H00C C00E H00E 109.5 . .
C005 C00F H00F 120.9 . .
C00A C00F C005 118.1(11) . .
C00A C00F H00F 120.9 . .
C00A C00G H00G 120.2 . .
C00D C00G C00A 119.7(13) . .
C00D C00G H00G 120.2 . .
F00B B00H F00B 109.8(6) 2_665 3_566
F00B B00H F00B 108.8(12) 4_656 3_566
F00B B00H F00B 109.8(6) 2_665 4_656
F00B B00H F00B 108.8(12) 2_665 .
F00B B00H F00B 109.8(6) 4_656 .
F00B B00H F00B 109.8(6) 3_566 .

loop_
_geom_bond_atom_site_label_1
_geom_bond_atom_site_label_2
_geom_bond_distance
_geom_bond_site_symmetry_2
Te01 Rh02 2.6199(6) .
Te01 O004 2.172(7) 8_655
Te01 C006 2.137(11) .
Te01 N008 2.238(9) .
Rh02 Te01 2.6198(6) 2_675
Rh02 Te01 2.6198(6) 8_655
Rh02 Te01 2.6198(6) 7_465
Rh02 Cl00 2.375(4) 7_465
Rh02 Cl00 2.375(4) .
O004 Te01 2.172(7) 7_465
O004 N008 1.345(11) .
C005 H005 0.9300 .
C005 C009 1.428(14) .
C005 C00F 1.432(14) .
C006 C007 1.341(16) .
C006 C009 1.464(14) .
C007 H007 0.9300 .
C007 C00C 1.487(15) .
N008 C00C 1.260(15) .
C009 C00D 1.421(15) .
C00A H00A 0.9300 .
C00A C00F 1.389(17) .
C00A C00G 1.395(19) .
F00B B00H 1.352(10) .
C00C C00E 1.508(17) .
C00D H00D 0.9300 .
C00D C00G 1.358(16) .
C00E H00B 0.9600 .
C00E H00C 0.9600 .
C00E H00E 0.9600 .
C00F H00F 0.9300 .
C00G H00G 0.9300 .
B00H F00B 1.352(10) 2_665
B00H F00B 1.352(10) 4_656
B00H F00B 1.352(10) 3_566

loop_
_smtbx_masks_void_nr
_smtbx_masks_void_average_x
_smtbx_masks_void_average_y
_smtbx_masks_void_average_z
_smtbx_masks_void_volume
_smtbx_masks_void_count_electrons
1 -0.020 -0.796 0.500 590.6 162.2
2 -0.149 0.604 0.000 590.6 162.2

loop_
_twin_individual_id
_twin_individual_mass_fraction_refined
1 0.90(6)
2 0.10(6)
